data_1571389
loop_
_publ_author_name
'Stumbo, Emily E.'
'Hodge, Emarald K.'
'Williams, Matthew'
'Thornton, Diana A.'
'McMillen, Colin D.'
'Pienkos, Jared A.'

_publ_section_title
;
 Synthesis and Crystallographic Characterization of Heteroleptic Ir(III)
 Complexes Containing the N-oxide Functional Group and Crystallographic
 Characterization of Ir(III) N-oxide Precursors
;
_journal_issue 3
_journal_name_full Crystals
_journal_page_first 281
_journal_paper_doi 10.3390/cryst14030281
_journal_volume 14
_journal_year 2024
_chemical_formula_sum 'C27 H15 F4 Ir N4 O2'
_chemical_formula_weight 695.63
_space_group_crystal_system triclinic
_space_group_IT_number 2
_space_group_name_Hall '-P 1'
_space_group_name_H-M_alt 'P -1'
_atom_sites_solution_hydrogens geom
_atom_sites_solution_primary dual
_atom_sites_solution_secondary difmap
_audit_creation_method SHELXL-2016/6
_cell_angle_alpha 87.528(3)
_cell_angle_beta 79.542(3)
_cell_angle_gamma 89.854(3)
_cell_formula_units_Z 4
_cell_length_a 8.8150(6)
_cell_length_b 12.0339(10)
_cell_length_c 22.3146(17)
_cell_measurement_reflns_used 9343
_cell_measurement_temperature 100(2)
_cell_measurement_theta_max 28.30
_cell_measurement_theta_min 2.46
_cell_volume 2325.6(3)
_computing_cell_refinement 'Bruker SAINT'
_computing_data_collection 'Bruker APEX3'
_computing_data_reduction 'Bruker SAINT'
_computing_molecular_graphics 'Bruker SHELXTL'
_computing_publication_material 'Bruker SHELXTL'
_computing_structure_refinement 'SHELXL-2016/6 (Sheldrick, 2016)'
_computing_structure_solution 'SHELXT 2014/5 (Sheldrick, 2014)'
_diffrn_ambient_temperature 100(2)
_diffrn_measured_fraction_theta_full 0.999
_diffrn_measured_fraction_theta_max 0.999
_diffrn_measurement_device_type 'Bruker D8 Venture Photon 2'
_diffrn_measurement_method '\f and \w scans'
_diffrn_radiation_type MoK\a
_diffrn_radiation_wavelength 0.71073
_diffrn_reflns_av_R_equivalents 0.0475
_diffrn_reflns_av_unetI/netI 0.0234
_diffrn_reflns_Laue_measured_fraction_full 0.999
_diffrn_reflns_Laue_measured_fraction_max 0.999
_diffrn_reflns_limit_h_max 11
_diffrn_reflns_limit_h_min -11
_diffrn_reflns_limit_k_max 15
_diffrn_reflns_limit_k_min -15
_diffrn_reflns_limit_l_max 28
_diffrn_reflns_limit_l_min -28
_diffrn_reflns_number 81813
_diffrn_reflns_point_group_measured_fraction_full 0.999
_diffrn_reflns_point_group_measured_fraction_max 0.999
_diffrn_reflns_theta_full 25.242
_diffrn_reflns_theta_max 26.499
_diffrn_reflns_theta_min 2.350
_diffrn_source 'Incoatec I\mS'
_exptl_absorpt_coefficient_mu 5.808
_exptl_absorpt_correction_T_max 1.0000
_exptl_absorpt_correction_T_min 0.8765
_exptl_absorpt_correction_type multi-scan
_exptl_absorpt_process_details 'SADABS, Bruker'
_exptl_crystal_colour orange
_exptl_crystal_density_diffrn 1.987
_exptl_crystal_description block
_exptl_crystal_F_000 1336
_exptl_crystal_size_max 0.122
_exptl_crystal_size_mid 0.081
_exptl_crystal_size_min 0.077
_refine_diff_density_max 1.215
_refine_diff_density_min -0.938
_refine_diff_density_rms 0.107
_refine_ls_extinction_method none
_refine_ls_goodness_of_fit_ref 1.191
_refine_ls_hydrogen_treatment constr
_refine_ls_matrix_type full
_refine_ls_number_parameters 685
_refine_ls_number_reflns 9631
_refine_ls_number_restraints 0
_refine_ls_restrained_S_all 1.191
_refine_ls_R_factor_all 0.0283
_refine_ls_R_factor_gt 0.0214
_refine_ls_shift/su_max 0.002
_refine_ls_shift/su_mean 0.000
_refine_ls_structure_factor_coef Fsqd
_refine_ls_weighting_details 'w=1/[\s^2^(Fo^2^)+4.9862P] where P=(Fo^2^+2Fc^2^)/3'
_refine_ls_weighting_scheme calc
_refine_ls_wR_factor_gt 0.0419
_refine_ls_wR_factor_ref 0.0464
_reflns_Friedel_coverage 0.000
_reflns_number_gt 8491
_reflns_number_total 9631
_reflns_threshold_expression 'I > 2\s(I)'
_cod_data_source_file Ir-NO-NN-combined-CIF.cif
_cod_data_source_block 5
_cod_database_code 1571389
_shelx_shelxl_version_number 2016/6
_shelx_space_group_comment
;
The symmetry employed for this shelxl refinement is uniquely defined
by the following loop, which should always be used as a source of
symmetry information in preference to the above space-group names.
They are only intended as comments.
;
_shelx_estimated_absorpt_t_min 0.538
_shelx_estimated_absorpt_t_max 0.663

loop_
_space_group_symop_operation_xyz
'x, y, z'
'-x, -y, -z'

loop_
_atom_site_label
_atom_site_type_symbol
_atom_site_fract_x
_atom_site_fract_y
_atom_site_fract_z
_atom_site_U_iso_or_equiv
_atom_site_adp_type
_atom_site_occupancy
_atom_site_site_symmetry_order
_atom_site_calc_flag
_atom_site_refinement_flags_posn
_atom_site_refinement_flags_adp
_atom_site_refinement_flags_occupancy
_atom_site_disorder_assembly
_atom_site_disorder_group
Ir1 Ir -0.06243(2) 0.11145(2) 0.31107(2) 0.01601(4) Uani 1 1 d . . . . .
F1 F 0.3210(3) -0.0043(2) 0.46704(10) 0.0399(6) Uani 1 1 d . . . . .
F2 F -0.1233(3) -0.21987(19) 0.47617(10) 0.0419(6) Uani 1 1 d . . . . .
Ir2 Ir 0.50597(2) 0.26715(2) 0.83353(2) 0.01693(4) Uani 1 1 d . . . . .
F3 F -0.4683(3) 0.31559(19) 0.48313(10) 0.0371(6) Uani 1 1 d . . . . .
O3 O 0.4518(3) 0.1037(2) 0.80736(11) 0.0231(5) Uani 1 1 d . . . . .
F4 F 0.0302(3) 0.46286(19) 0.43183(11) 0.0362(6) Uani 1 1 d . . . . .
O4 O 0.4741(3) -0.0783(2) 0.82936(13) 0.0346(7) Uani 1 1 d . . . . .
O1 O 0.0356(3) 0.0020(2) 0.24050(10) 0.0216(5) Uani 1 1 d . . . . .
O2 O 0.0382(3) -0.0362(2) 0.14263(11) 0.0281(6) Uani 1 1 d . . . . .
N1 N -0.1340(3) 0.1837(2) 0.23156(12) 0.0187(6) Uani 1 1 d . . . . .
N2 N -0.1898(4) 0.2634(3) 0.11796(14) 0.0317(8) Uani 1 1 d . . . . .
N3 N -0.2415(3) 0.0012(2) 0.33616(12) 0.0208(6) Uani 1 1 d . . . . .
N4 N 0.1212(3) 0.2160(2) 0.29785(13) 0.0204(6) Uani 1 1 d . . . . .
C1 C 0.0022(4) 0.0212(3) 0.18730(16) 0.0220(7) Uani 1 1 d . . . . .
C2 C -0.0867(4) 0.1269(3) 0.18058(15) 0.0200(7) Uani 1 1 d . . . . .
C3 C -0.1155(4) 0.1682(3) 0.12492(16) 0.0285(9) Uani 1 1 d . . . . .
H3 H -0.080565 0.126625 0.089843 0.034 Uiso 1 1 calc R U . . .
C4 C -0.2355(4) 0.3174(3) 0.16902(17) 0.0280(8) Uani 1 1 d . . . . .
H4 H -0.288877 0.385574 0.166469 0.034 Uiso 1 1 calc R U . . .
C5 C -0.2089(4) 0.2789(3) 0.22570(16) 0.0216(7) Uani 1 1 d . . . . .
H5 H -0.244399 0.320619 0.260626 0.026 Uiso 1 1 calc R U . . .
F5 F 0.8148(3) 0.6442(2) 0.86189(12) 0.0469(7) Uani 1 1 d . . . . .
N5 N 0.5967(3) 0.1591(2) 0.89665(13) 0.0195(6) Uani 1 1 d . . . . .
C6 C 0.0153(4) 0.0253(3) 0.37859(15) 0.0207(7) Uani 1 1 d . . . . .
F6 F 0.3288(3) 0.58600(18) 0.98398(10) 0.0321(5) Uani 1 1 d . . . . .
N6 N 0.6877(4) -0.0041(3) 0.97613(16) 0.0372(8) Uani 1 1 d . . . . .
C7 C 0.1531(4) 0.0431(3) 0.39931(16) 0.0251(8) Uani 1 1 d . . . . .
H7 H 0.220664 0.102034 0.381960 0.030 Uiso 1 1 calc R U . . .
F7 F 0.0740(3) 0.4915(2) 0.73331(13) 0.0501(7) Uani 1 1 d . . . . .
N7 N 0.3104(3) 0.2785(2) 0.89690(13) 0.0204(6) Uani 1 1 d . . . . .
C8 C 0.1896(5) -0.0264(4) 0.44542(17) 0.0320(9) Uani 1 1 d . . . . .
F8 F 0.5487(4) 0.4277(2) 0.60769(11) 0.0535(8) Uani 1 1 d . . . . .
N8 N 0.6939(4) 0.2724(2) 0.76488(14) 0.0252(7) Uani 1 1 d . . . . .
C9 C 0.1007(5) -0.1151(3) 0.47105(16) 0.0335(10) Uani 1 1 d . . . . .
H9 H 0.130987 -0.162989 0.501670 0.040 Uiso 1 1 calc R U . . .
C10 C -0.0345(5) -0.1314(3) 0.45033(16) 0.0293(9) Uani 1 1 d . . . . .
C11 C -0.0836(5) -0.0628(3) 0.40567(15) 0.0249(8) Uani 1 1 d . . . . .
C12 C -0.2284(4) -0.0736(3) 0.38314(15) 0.0236(8) Uani 1 1 d . . . . .
C13 C -0.3483(5) -0.1486(3) 0.40514(17) 0.0304(9) Uani 1 1 d . . . . .
H13 H -0.339408 -0.200415 0.437673 0.036 Uiso 1 1 calc R U . . .
C14 C -0.4787(5) -0.1475(3) 0.37973(17) 0.0329(10) Uani 1 1 d . . . . .
H14 H -0.561345 -0.197231 0.395310 0.039 Uiso 1 1 calc R U . . .
C15 C -0.4898(5) -0.0738(3) 0.33133(17) 0.0300(9) Uani 1 1 d . . . . .
H15 H -0.578688 -0.073150 0.312790 0.036 Uiso 1 1 calc R U . . .
C16 C -0.3686(4) -0.0011(3) 0.31065(16) 0.0248(8) Uani 1 1 d . . . . .
H16 H -0.375232 0.049085 0.277192 0.030 Uiso 1 1 calc R U . . .
C17 C -0.1434(4) 0.2240(3) 0.37162(15) 0.0191(7) Uani 1 1 d . . . . .
C18 C -0.2912(4) 0.2292(3) 0.40701(15) 0.0230(8) Uani 1 1 d . . . . .
H18 H -0.368301 0.177037 0.402219 0.028 Uiso 1 1 calc R U . . .
C19 C -0.3243(4) 0.3113(3) 0.44919(16) 0.0271(8) Uani 1 1 d . . . . .
C20 C -0.2177(5) 0.3891(3) 0.45923(16) 0.0275(8) Uani 1 1 d . . . . .
H20 H -0.242450 0.443003 0.489320 0.033 Uiso 1 1 calc R U . . .
C21 C -0.0745(5) 0.3842(3) 0.42341(17) 0.0263(8) Uani 1 1 d . . . . .
C22 C -0.0327(4) 0.3068(3) 0.37906(16) 0.0216(7) Uani 1 1 d . . . . .
C23 C 0.1165(4) 0.3007(3) 0.33725(17) 0.0249(8) Uani 1 1 d . . . . .
C24 C 0.2468(5) 0.3677(3) 0.3344(2) 0.0399(11) Uani 1 1 d . . . . .
H24 H 0.246019 0.425432 0.362183 0.048 Uiso 1 1 calc R U . . .
C25 C 0.3763(5) 0.3498(4) 0.2914(3) 0.0492(13) Uani 1 1 d . . . . .
H25 H 0.464062 0.396512 0.288923 0.059 Uiso 1 1 calc R U . . .
C26 C 0.3800(5) 0.2650(3) 0.2519(2) 0.0361(10) Uani 1 1 d . . . . .
H26 H 0.469392 0.251814 0.222217 0.043 Uiso 1 1 calc R U . . .
C27 C 0.2500(4) 0.1997(3) 0.25658(17) 0.0242(8) Uani 1 1 d . . . . .
H27 H 0.251338 0.140690 0.229558 0.029 Uiso 1 1 calc R U . . .
C28 C 0.4973(4) 0.0209(3) 0.83711(16) 0.0230(8) Uani 1 1 d . . . . .
C29 C 0.5808(4) 0.0496(3) 0.88785(15) 0.0213(7) Uani 1 1 d . . . . .
C30 C 0.6320(4) -0.0293(3) 0.92662(19) 0.0324(9) Uani 1 1 d . . . . .
H30 H 0.627044 -0.105451 0.917462 0.039 Uiso 1 1 calc R U . . .
C31 C 0.6948(4) 0.1050(4) 0.98523(18) 0.0335(9) Uani 1 1 d . . . . .
H31 H 0.728952 0.127567 1.020864 0.040 Uiso 1 1 calc R U . . .
C32 C 0.6549(4) 0.1863(3) 0.94537(16) 0.0249(8) Uani 1 1 d . . . . .
H32 H 0.668962 0.262401 0.952683 0.030 Uiso 1 1 calc R U . . .
C33 C 0.5477(4) 0.4127(3) 0.86709(15) 0.0203(7) Uani 1 1 d . . . . .
C34 C 0.6784(5) 0.4806(3) 0.84960(17) 0.0283(8) Uani 1 1 d . . . . .
H34 H 0.759838 0.459081 0.818307 0.034 Uiso 1 1 calc R U . . .
C35 C 0.6877(5) 0.5798(3) 0.87853(18) 0.0314(9) Uani 1 1 d . . . . .
C36 C 0.5704(5) 0.6168(3) 0.92291(18) 0.0302(9) Uani 1 1 d . . . . .
H36 H 0.577767 0.685961 0.941232 0.036 Uiso 1 1 calc R U . . .
C37 C 0.4439(5) 0.5501(3) 0.93924(16) 0.0258(8) Uani 1 1 d . . . . .
C38 C 0.4274(4) 0.4489(3) 0.91334(16) 0.0234(8) Uani 1 1 d . . . . .
C39 C 0.2938(4) 0.3725(3) 0.93001(15) 0.0216(7) Uani 1 1 d . . . . .
C40 C 0.1591(4) 0.3870(3) 0.97273(17) 0.0290(8) Uani 1 1 d . . . . .
H40 H 0.146118 0.451848 0.995923 0.035 Uiso 1 1 calc R U . . .
C41 C 0.0450(5) 0.3064(3) 0.98101(18) 0.0321(9) Uani 1 1 d . . . . .
H41 H -0.046489 0.315532 1.010241 0.038 Uiso 1 1 calc R U . . .
C42 C 0.0633(5) 0.2133(4) 0.94718(19) 0.0341(9) Uani 1 1 d . . . . .
H42 H -0.015117 0.157903 0.952276 0.041 Uiso 1 1 calc R U . . .
C43 C 0.1980(4) 0.2017(3) 0.90563(18) 0.0265(8) Uani 1 1 d . . . . .
H43 H 0.211585 0.136924 0.882375 0.032 Uiso 1 1 calc R U . . .
C44 C 0.4146(5) 0.3505(3) 0.76917(16) 0.0247(8) Uani 1 1 d . . . . .
C45 C 0.2652(5) 0.3940(3) 0.77578(19) 0.0308(9) Uani 1 1 d . . . . .
H45 H 0.196525 0.387216 0.813851 0.037 Uiso 1 1 calc R U . . .
C46 C 0.2194(5) 0.4471(3) 0.7255(2) 0.0383(10) Uani 1 1 d . . . . .
C47 C 0.3111(6) 0.4581(4) 0.6695(2) 0.0439(12) Uani 1 1 d . . . . .
H47 H 0.275272 0.493808 0.635945 0.053 Uiso 1 1 calc R U . . .
C48 C 0.4566(6) 0.4159(3) 0.66346(18) 0.0377(11) Uani 1 1 d . . . . .
C49 C 0.5144(5) 0.3638(3) 0.71190(17) 0.0291(9) Uani 1 1 d . . . . .
C50 C 0.6717(5) 0.3216(3) 0.71011(17) 0.0310(9) Uani 1 1 d . . . . .
C51 C 0.7955(5) 0.3313(3) 0.66118(18) 0.0370(10) Uani 1 1 d . . . . .
H51 H 0.780628 0.364417 0.623260 0.044 Uiso 1 1 calc R U . . .
C52 C 0.9385(6) 0.2930(3) 0.66795(19) 0.0398(11) Uani 1 1 d . . . . .
H52 H 1.023162 0.301291 0.635004 0.048 Uiso 1 1 calc R U . . .
C53 C 0.9594(5) 0.2426(3) 0.7225(2) 0.0386(10) Uani 1 1 d . . . . .
H53 H 1.057608 0.215135 0.727632 0.046 Uiso 1 1 calc R U . . .
C54 C 0.8330(5) 0.2329(3) 0.76989(19) 0.0318(9) Uani 1 1 d . . . . .
H54 H 0.846121 0.196813 0.807300 0.038 Uiso 1 1 calc R U . . .

loop_
_atom_site_aniso_label
_atom_site_aniso_U_11
_atom_site_aniso_U_22
_atom_site_aniso_U_33
_atom_site_aniso_U_23
_atom_site_aniso_U_13
_atom_site_aniso_U_12
Ir1 0.02162(7) 0.01536(7) 0.01224(6) 0.00023(5) -0.00642(5) -0.00062(5)
F1 0.0442(14) 0.0535(16) 0.0280(12) -0.0098(11) -0.0209(11) 0.0191(12)
F2 0.0722(18) 0.0250(12) 0.0262(12) 0.0100(10) -0.0058(12) 0.0021(12)
Ir2 0.02259(7) 0.01489(7) 0.01394(7) -0.00190(5) -0.00463(5) -0.00094(5)
F3 0.0427(14) 0.0344(13) 0.0285(12) -0.0058(10) 0.0095(10) -0.0003(11)
O3 0.0304(14) 0.0183(13) 0.0214(13) -0.0054(10) -0.0055(11) -0.0026(11)
F4 0.0447(14) 0.0271(12) 0.0390(13) -0.0137(10) -0.0104(11) -0.0069(10)
O4 0.0426(17) 0.0190(14) 0.0406(17) -0.0067(12) -0.0020(13) -0.0029(12)
O1 0.0270(13) 0.0217(13) 0.0183(12) -0.0036(10) -0.0095(10) 0.0026(10)
O2 0.0302(14) 0.0357(15) 0.0188(13) -0.0087(11) -0.0042(11) 0.0038(12)
N1 0.0174(14) 0.0218(15) 0.0179(14) 0.0025(12) -0.0068(11) -0.0041(12)
N2 0.0304(18) 0.042(2) 0.0222(16) 0.0059(15) -0.0061(14) 0.0028(15)
N3 0.0276(16) 0.0194(15) 0.0148(14) -0.0026(11) -0.0021(12) -0.0030(12)
N4 0.0249(16) 0.0176(15) 0.0200(15) 0.0010(12) -0.0081(12) 0.0017(12)
C1 0.0195(17) 0.0274(19) 0.0194(18) -0.0031(15) -0.0035(14) -0.0034(15)
C2 0.0172(17) 0.0274(19) 0.0151(16) 0.0004(14) -0.0020(13) -0.0026(14)
C3 0.029(2) 0.043(2) 0.0142(17) -0.0018(16) -0.0053(15) 0.0003(17)
C4 0.027(2) 0.029(2) 0.029(2) 0.0077(16) -0.0088(16) 0.0010(16)
C5 0.0238(18) 0.0219(18) 0.0196(17) 0.0011(14) -0.0050(14) -0.0011(14)
F5 0.0563(17) 0.0349(14) 0.0491(16) -0.0030(12) -0.0080(13) -0.0257(12)
N5 0.0202(15) 0.0205(15) 0.0178(14) -0.0001(12) -0.0036(11) 0.0007(12)
C6 0.031(2) 0.0200(18) 0.0119(16) -0.0047(13) -0.0049(14) 0.0043(15)
F6 0.0441(14) 0.0264(12) 0.0284(12) -0.0112(9) -0.0109(10) 0.0114(10)
N6 0.0290(19) 0.048(2) 0.0321(19) 0.0157(17) -0.0043(15) 0.0016(16)
C7 0.031(2) 0.028(2) 0.0183(17) -0.0036(15) -0.0091(15) 0.0068(16)
F7 0.0576(17) 0.0333(14) 0.0699(19) 0.0031(13) -0.0410(15) 0.0059(12)
N7 0.0207(15) 0.0213(15) 0.0188(15) -0.0021(12) -0.0024(12) 0.0011(12)
C8 0.039(2) 0.039(2) 0.0224(19) -0.0130(17) -0.0150(17) 0.0173(19)
F8 0.092(2) 0.0468(16) 0.0233(13) 0.0095(11) -0.0169(13) -0.0236(15)
N8 0.0341(18) 0.0152(15) 0.0242(16) -0.0024(12) 0.0010(13) -0.0043(13)
C9 0.059(3) 0.029(2) 0.0138(18) -0.0018(15) -0.0109(18) 0.019(2)
C10 0.051(3) 0.0189(19) 0.0161(17) 0.0001(14) -0.0017(17) 0.0066(17)
C11 0.043(2) 0.0185(18) 0.0131(16) -0.0025(14) -0.0052(15) 0.0035(16)
C12 0.040(2) 0.0155(17) 0.0137(16) -0.0025(13) -0.0012(15) 0.0009(15)
C13 0.044(2) 0.0214(19) 0.0222(19) -0.0026(15) 0.0032(17) -0.0065(17)
C14 0.042(2) 0.029(2) 0.0228(19) -0.0091(16) 0.0094(17) -0.0153(18)
C15 0.030(2) 0.037(2) 0.0228(19) -0.0098(17) -0.0004(16) -0.0109(17)
C16 0.029(2) 0.027(2) 0.0185(17) -0.0023(15) -0.0039(15) -0.0095(16)
C17 0.0263(18) 0.0193(17) 0.0129(16) 0.0041(13) -0.0084(13) -0.0003(14)
C18 0.032(2) 0.0205(18) 0.0160(17) 0.0021(14) -0.0048(15) -0.0009(15)
C19 0.034(2) 0.029(2) 0.0164(17) 0.0061(15) 0.0005(15) 0.0040(16)
C20 0.045(2) 0.0215(19) 0.0171(18) -0.0027(14) -0.0077(16) 0.0046(17)
C21 0.039(2) 0.0180(18) 0.0238(19) 0.0009(15) -0.0117(16) -0.0024(16)
C22 0.0300(19) 0.0172(17) 0.0196(17) -0.0004(14) -0.0103(15) 0.0034(15)
C23 0.0248(19) 0.0220(19) 0.030(2) -0.0031(15) -0.0102(16) 0.0002(15)
C24 0.031(2) 0.025(2) 0.065(3) -0.020(2) -0.010(2) 0.0001(17)
C25 0.026(2) 0.031(2) 0.088(4) -0.025(2) 0.002(2) -0.0065(18)
C26 0.026(2) 0.026(2) 0.055(3) -0.0104(19) 0.0013(19) -0.0028(17)
C27 0.0225(18) 0.0218(19) 0.029(2) -0.0018(15) -0.0063(15) 0.0002(15)
C28 0.0245(19) 0.0198(19) 0.0226(18) -0.0037(14) 0.0020(14) -0.0009(15)
C29 0.0195(17) 0.0230(18) 0.0186(17) 0.0026(14) 0.0029(14) 0.0012(14)
C30 0.028(2) 0.027(2) 0.038(2) 0.0101(17) 0.0035(17) 0.0027(16)
C31 0.024(2) 0.053(3) 0.024(2) 0.0048(18) -0.0078(16) -0.0012(19)
C32 0.0216(18) 0.033(2) 0.0201(18) -0.0026(15) -0.0044(14) -0.0033(16)
C33 0.0277(19) 0.0163(17) 0.0183(17) 0.0007(13) -0.0086(14) -0.0017(14)
C34 0.034(2) 0.026(2) 0.0248(19) -0.0016(16) -0.0060(16) -0.0048(17)
C35 0.033(2) 0.030(2) 0.034(2) 0.0024(17) -0.0127(17) -0.0145(17)
C36 0.047(2) 0.0163(18) 0.032(2) -0.0019(16) -0.0201(19) 0.0002(17)
C37 0.036(2) 0.0234(19) 0.0199(18) -0.0027(15) -0.0117(16) 0.0072(16)
C38 0.033(2) 0.0218(19) 0.0185(17) -0.0020(14) -0.0132(15) 0.0048(15)
C39 0.0267(19) 0.0216(18) 0.0184(17) -0.0034(14) -0.0086(14) 0.0049(15)
C40 0.034(2) 0.030(2) 0.0242(19) -0.0052(16) -0.0073(16) 0.0082(17)
C41 0.027(2) 0.039(2) 0.028(2) -0.0051(18) 0.0005(16) 0.0039(17)
C42 0.024(2) 0.039(2) 0.038(2) 0.0005(19) -0.0019(17) -0.0019(17)
C43 0.0237(19) 0.0237(19) 0.033(2) -0.0031(16) -0.0077(16) -0.0012(15)
C44 0.040(2) 0.0136(17) 0.0248(19) -0.0022(14) -0.0154(16) -0.0061(15)
C45 0.043(2) 0.022(2) 0.032(2) -0.0016(16) -0.0198(18) -0.0002(17)
C46 0.049(3) 0.020(2) 0.054(3) 0.0000(19) -0.030(2) -0.0017(19)
C47 0.075(4) 0.025(2) 0.039(3) 0.0103(19) -0.033(2) -0.015(2)
C48 0.066(3) 0.025(2) 0.024(2) 0.0036(16) -0.015(2) -0.018(2)
C49 0.051(3) 0.0150(18) 0.0231(19) 0.0007(14) -0.0130(17) -0.0120(17)
C50 0.054(3) 0.0169(18) 0.0202(19) -0.0053(15) -0.0013(17) -0.0115(18)
C51 0.056(3) 0.028(2) 0.023(2) -0.0041(17) 0.0031(19) -0.013(2)
C52 0.055(3) 0.024(2) 0.032(2) -0.0090(18) 0.016(2) -0.015(2)
C53 0.040(2) 0.022(2) 0.048(3) -0.0066(19) 0.011(2) -0.0013(18)
C54 0.039(2) 0.0184(19) 0.034(2) -0.0026(16) 0.0059(18) -0.0027(17)

loop_
_atom_type_symbol
_atom_type_description
_atom_type_scat_dispersion_real
_atom_type_scat_dispersion_imag
_atom_type_scat_source
C C 0.0033 0.0016 'International Tables Vol C Tables 4.2.6.8 and 6.1.1.4'
H H 0.0000 0.0000 'International Tables Vol C Tables 4.2.6.8 and 6.1.1.4'
F F 0.0171 0.0103 'International Tables Vol C Tables 4.2.6.8 and 6.1.1.4'
Ir Ir -1.4442 7.9887 'International Tables Vol C Tables 4.2.6.8 and 6.1.1.4'
N N 0.0061 0.0033 'International Tables Vol C Tables 4.2.6.8 and 6.1.1.4'
O O 0.0106 0.0060 'International Tables Vol C Tables 4.2.6.8 and 6.1.1.4'

loop_
_geom_angle_atom_site_label_1
_geom_angle_atom_site_label_2
_geom_angle_atom_site_label_3
_geom_angle
_geom_angle_site_symmetry_1
_geom_angle_site_symmetry_3
_geom_angle_publ_flag
C17 Ir1 C6 87.91(13) . . ?
C17 Ir1 N4 80.81(13) . . ?
C6 Ir1 N4 91.97(13) . . ?
C17 Ir1 N3 95.93(13) . . ?
C6 Ir1 N3 80.70(13) . . ?
N4 Ir1 N3 172.12(11) . . ?
C17 Ir1 N1 100.13(12) . . ?
C6 Ir1 N1 171.94(12) . . ?
N4 Ir1 N1 89.96(11) . . ?
N3 Ir1 N1 97.70(11) . . ?
C17 Ir1 O1 174.81(12) . . ?
C6 Ir1 O1 95.22(11) . . ?
N4 Ir1 O1 94.92(10) . . ?
N3 Ir1 O1 88.67(10) . . ?
N1 Ir1 O1 76.82(10) . . ?
C33 Ir2 C44 88.54(14) . . ?
C33 Ir2 N7 81.08(13) . . ?
C44 Ir2 N7 93.03(14) . . ?
C33 Ir2 N8 95.78(13) . . ?
C44 Ir2 N8 80.78(15) . . ?
N7 Ir2 N8 173.16(12) . . ?
C33 Ir2 N5 98.90(12) . . ?
C44 Ir2 N5 172.56(12) . . ?
N7 Ir2 N5 88.23(11) . . ?
N8 Ir2 N5 98.29(12) . . ?
C33 Ir2 O3 173.78(12) . . ?
C44 Ir2 O3 95.87(12) . . ?
N7 Ir2 O3 94.28(11) . . ?
N8 Ir2 O3 89.26(10) . . ?
N5 Ir2 O3 76.72(10) . . ?
C28 O3 Ir2 117.0(2) . . ?
C1 O1 Ir1 117.1(2) . . ?
C5 N1 C2 117.5(3) . . ?
C5 N1 Ir1 128.5(2) . . ?
C2 N1 Ir1 113.8(2) . . ?
C4 N2 C3 115.1(3) . . ?
C16 N3 C12 119.3(3) . . ?
C16 N3 Ir1 124.8(2) . . ?
C12 N3 Ir1 116.0(2) . . ?
C27 N4 C23 119.7(3) . . ?
C27 N4 Ir1 123.1(2) . . ?
C23 N4 Ir1 116.9(2) . . ?
O2 C1 O1 126.5(3) . . ?
O2 C1 C2 118.7(3) . . ?
O1 C1 C2 114.8(3) . . ?
N1 C2 C3 120.2(3) . . ?
N1 C2 C1 117.1(3) . . ?
C3 C2 C1 122.7(3) . . ?
N2 C3 C2 123.3(3) . . ?
N2 C3 H3 118.3 . . ?
C2 C3 H3 118.3 . . ?
N2 C4 C5 123.3(4) . . ?
N2 C4 H4 118.4 . . ?
C5 C4 H4 118.4 . . ?
N1 C5 C4 120.6(3) . . ?
N1 C5 H5 119.7 . . ?
C4 C5 H5 119.7 . . ?
C32 N5 C29 117.3(3) . . ?
C32 N5 Ir2 128.2(3) . . ?
C29 N5 Ir2 114.3(2) . . ?
C7 C6 C11 119.2(3) . . ?
C7 C6 Ir1 126.9(3) . . ?
C11 C6 Ir1 113.9(3) . . ?
C30 N6 C31 114.8(3) . . ?
C8 C7 C6 118.9(4) . . ?
C8 C7 H7 120.5 . . ?
C6 C7 H7 120.5 . . ?
C43 N7 C39 120.0(3) . . ?
C43 N7 Ir2 123.2(2) . . ?
C39 N7 Ir2 116.7(2) . . ?
F1 C8 C9 118.3(4) . . ?
F1 C8 C7 118.0(4) . . ?
C9 C8 C7 123.7(4) . . ?
C54 N8 C50 119.3(3) . . ?
C54 N8 Ir2 124.7(3) . . ?
C50 N8 Ir2 115.9(3) . . ?
C8 C9 C10 116.7(3) . . ?
C8 C9 H9 121.7 . . ?
C10 C9 H9 121.7 . . ?
F2 C10 C9 116.5(3) . . ?
F2 C10 C11 120.0(4) . . ?
C9 C10 C11 123.5(4) . . ?
C10 C11 C6 117.9(4) . . ?
C10 C11 C12 126.1(4) . . ?
C6 C11 C12 116.0(3) . . ?
N3 C12 C13 119.9(4) . . ?
N3 C12 C11 113.3(3) . . ?
C13 C12 C11 126.8(3) . . ?
C14 C13 C12 119.9(4) . . ?
C14 C13 H13 120.0 . . ?
C12 C13 H13 120.0 . . ?
C13 C14 C15 120.0(4) . . ?
C13 C14 H14 120.0 . . ?
C15 C14 H14 120.0 . . ?
C16 C15 C14 118.4(4) . . ?
C16 C15 H15 120.8 . . ?
C14 C15 H15 120.8 . . ?
N3 C16 C15 122.5(4) . . ?
N3 C16 H16 118.8 . . ?
C15 C16 H16 118.8 . . ?
C18 C17 C22 118.2(3) . . ?
C18 C17 Ir1 127.7(3) . . ?
C22 C17 Ir1 114.1(3) . . ?
C19 C18 C17 119.4(3) . . ?
C19 C18 H18 120.3 . . ?
C17 C18 H18 120.3 . . ?
F3 C19 C20 117.6(3) . . ?
F3 C19 C18 118.8(3) . . ?
C20 C19 C18 123.6(4) . . ?
C21 C20 C19 116.3(3) . . ?
C21 C20 H20 121.9 . . ?
C19 C20 H20 121.9 . . ?
F4 C21 C20 116.7(3) . . ?
F4 C21 C22 119.3(3) . . ?
C20 C21 C22 124.0(4) . . ?
C21 C22 C17 118.4(3) . . ?
C21 C22 C23 126.5(3) . . ?
C17 C22 C23 115.1(3) . . ?
N4 C23 C24 119.2(3) . . ?
N4 C23 C22 112.5(3) . . ?
C24 C23 C22 128.2(3) . . ?
C25 C24 C23 119.8(4) . . ?
C25 C24 H24 120.1 . . ?
C23 C24 H24 120.1 . . ?
C26 C25 C24 120.7(4) . . ?
C26 C25 H25 119.7 . . ?
C24 C25 H25 119.7 . . ?
C25 C26 C27 117.8(4) . . ?
C25 C26 H26 121.1 . . ?
C27 C26 H26 121.1 . . ?
N4 C27 C26 122.8(4) . . ?
N4 C27 H27 118.6 . . ?
C26 C27 H27 118.6 . . ?
O4 C28 O3 126.0(4) . . ?
O4 C28 C29 118.3(3) . . ?
O3 C28 C29 115.6(3) . . ?
N5 C29 C30 120.0(3) . . ?
N5 C29 C28 116.3(3) . . ?
C30 C29 C28 123.6(3) . . ?
N6 C30 C29 123.5(4) . . ?
N6 C30 H30 118.2 . . ?
C29 C30 H30 118.2 . . ?
N6 C31 C32 123.3(4) . . ?
N6 C31 H31 118.4 . . ?
C32 C31 H31 118.4 . . ?
N5 C32 C31 120.8(4) . . ?
N5 C32 H32 119.6 . . ?
C31 C32 H32 119.6 . . ?
C34 C33 C38 118.5(3) . . ?
C34 C33 Ir2 127.4(3) . . ?
C38 C33 Ir2 114.1(3) . . ?
C35 C34 C33 119.3(4) . . ?
C35 C34 H34 120.3 . . ?
C33 C34 H34 120.3 . . ?
F5 C35 C36 118.3(4) . . ?
F5 C35 C34 118.9(4) . . ?
C36 C35 C34 122.7(4) . . ?
C37 C36 C35 117.2(3) . . ?
C37 C36 H36 121.4 . . ?
C35 C36 H36 121.4 . . ?
C36 C37 F6 117.2(3) . . ?
C36 C37 C38 123.4(4) . . ?
F6 C37 C38 119.4(3) . . ?
C37 C38 C33 118.7(3) . . ?
C37 C38 C39 125.6(3) . . ?
C33 C38 C39 115.6(3) . . ?
N7 C39 C40 119.4(3) . . ?
N7 C39 C38 112.5(3) . . ?
C40 C39 C38 128.1(3) . . ?
C41 C40 C39 119.5(4) . . ?
C41 C40 H40 120.2 . . ?
C39 C40 H40 120.2 . . ?
C42 C41 C40 120.2(4) . . ?
C42 C41 H41 119.9 . . ?
C40 C41 H41 119.9 . . ?
C41 C42 C43 118.6(4) . . ?
C41 C42 H42 120.7 . . ?
C43 C42 H42 120.7 . . ?
N7 C43 C42 122.3(4) . . ?
N7 C43 H43 118.9 . . ?
C42 C43 H43 118.9 . . ?
C45 C44 C49 119.0(4) . . ?
C45 C44 Ir2 126.4(3) . . ?
C49 C44 Ir2 114.6(3) . . ?
C46 C45 C44 118.7(4) . . ?
C46 C45 H45 120.7 . . ?
C44 C45 H45 120.7 . . ?
C47 C46 F7 118.7(4) . . ?
C47 C46 C45 123.6(4) . . ?
F7 C46 C45 117.7(4) . . ?
C46 C47 C48 117.4(4) . . ?
C46 C47 H47 121.3 . . ?
C48 C47 H47 121.3 . . ?
F8 C48 C47 117.4(4) . . ?
F8 C48 C49 119.5(4) . . ?
C47 C48 C49 123.1(4) . . ?
C48 C49 C44 118.2(4) . . ?
C48 C49 C50 126.5(4) . . ?
C44 C49 C50 115.3(3) . . ?
N8 C50 C51 119.7(4) . . ?
N8 C50 C49 113.2(3) . . ?
C51 C50 C49 127.0(4) . . ?
C52 C51 C50 119.9(4) . . ?
C52 C51 H51 120.0 . . ?
C50 C51 H51 120.0 . . ?
C51 C52 C53 120.1(4) . . ?
C51 C52 H52 119.9 . . ?
C53 C52 H52 119.9 . . ?
C52 C53 C54 118.3(4) . . ?
C52 C53 H53 120.9 . . ?
C54 C53 H53 120.9 . . ?
N8 C54 C53 122.6(4) . . ?
N8 C54 H54 118.7 . . ?
C53 C54 H54 118.7 . . ?

loop_
_geom_bond_atom_site_label_1
_geom_bond_atom_site_label_2
_geom_bond_distance
_geom_bond_site_symmetry_2
_geom_bond_publ_flag
Ir1 C17 1.993(3) . ?
Ir1 C6 2.012(3) . ?
Ir1 N4 2.023(3) . ?
Ir1 N3 2.047(3) . ?
Ir1 N1 2.138(3) . ?
Ir1 O1 2.155(2) . ?
F1 C8 1.364(4) . ?
F2 C10 1.366(4) . ?
Ir2 C33 1.995(3) . ?
Ir2 C44 2.002(4) . ?
Ir2 N7 2.030(3) . ?
Ir2 N8 2.041(3) . ?
Ir2 N5 2.136(3) . ?
Ir2 O3 2.155(2) . ?
F3 C19 1.357(4) . ?
O3 C28 1.278(4) . ?
F4 C21 1.366(4) . ?
O4 C28 1.236(4) . ?
O1 C1 1.285(4) . ?
O2 C1 1.231(4) . ?
N1 C5 1.333(4) . ?
N1 C2 1.352(4) . ?
N2 C4 1.333(5) . ?
N2 C3 1.336(5) . ?
N3 C16 1.347(5) . ?
N3 C12 1.373(4) . ?
N4 C27 1.346(5) . ?
N4 C23 1.371(5) . ?
C1 C2 1.509(5) . ?
C2 C3 1.383(5) . ?
C3 H3 0.9500 . ?
C4 C5 1.388(5) . ?
C4 H4 0.9500 . ?
C5 H5 0.9500 . ?
F5 C35 1.349(4) . ?
N5 C32 1.336(4) . ?
N5 C29 1.352(4) . ?
C6 C7 1.396(5) . ?
C6 C11 1.417(5) . ?
F6 C37 1.371(4) . ?
N6 C30 1.335(5) . ?
N6 C31 1.340(6) . ?
C7 C8 1.381(5) . ?
C7 H7 0.9500 . ?
F7 C46 1.371(5) . ?
N7 C43 1.340(5) . ?
N7 C39 1.370(4) . ?
C8 C9 1.367(6) . ?
F8 C48 1.359(5) . ?
N8 C54 1.335(5) . ?
N8 C50 1.381(5) . ?
C9 C10 1.372(6) . ?
C9 H9 0.9500 . ?
C10 C11 1.395(5) . ?
C11 C12 1.462(5) . ?
C12 C13 1.397(5) . ?
C13 C14 1.371(6) . ?
C13 H13 0.9500 . ?
C14 C15 1.385(6) . ?
C14 H14 0.9500 . ?
C15 C16 1.382(5) . ?
C15 H15 0.9500 . ?
C16 H16 0.9500 . ?
C17 C18 1.398(5) . ?
C17 C22 1.432(5) . ?
C18 C19 1.388(5) . ?
C18 H18 0.9500 . ?
C19 C20 1.381(5) . ?
C20 C21 1.369(5) . ?
C20 H20 0.9500 . ?
C21 C22 1.389(5) . ?
C22 C23 1.471(5) . ?
C23 C24 1.395(5) . ?
C24 C25 1.376(6) . ?
C24 H24 0.9500 . ?
C25 C26 1.373(6) . ?
C25 H25 0.9500 . ?
C26 C27 1.376(5) . ?
C26 H26 0.9500 . ?
C27 H27 0.9500 . ?
C28 C29 1.510(5) . ?
C29 C30 1.386(5) . ?
C30 H30 0.9500 . ?
C31 C32 1.381(5) . ?
C31 H31 0.9500 . ?
C32 H32 0.9500 . ?
C33 C34 1.400(5) . ?
C33 C38 1.421(5) . ?
C34 C35 1.392(5) . ?
C34 H34 0.9500 . ?
C35 C36 1.383(6) . ?
C36 C37 1.361(5) . ?
C36 H36 0.9500 . ?
C37 C38 1.390(5) . ?
C38 C39 1.479(5) . ?
C39 C40 1.397(5) . ?
C40 C41 1.382(6) . ?
C40 H40 0.9500 . ?
C41 C42 1.371(6) . ?
C41 H41 0.9500 . ?
C42 C43 1.378(5) . ?
C42 H42 0.9500 . ?
C43 H43 0.9500 . ?
C44 C45 1.401(6) . ?
C44 C49 1.417(5) . ?
C45 C46 1.391(6) . ?
C45 H45 0.9500 . ?
C46 C47 1.360(7) . ?
C47 C48 1.364(7) . ?
C47 H47 0.9500 . ?
C48 C49 1.400(6) . ?
C49 C50 1.470(6) . ?
C50 C51 1.397(6) . ?
C51 C52 1.373(7) . ?
C51 H51 0.9500 . ?
C52 C53 1.380(6) . ?
C52 H52 0.9500 . ?
C53 C54 1.391(5) . ?
C53 H53 0.9500 . ?
C54 H54 0.9500 . ?

loop_
_geom_torsion_atom_site_label_1
_geom_torsion_atom_site_label_2
_geom_torsion_atom_site_label_3
_geom_torsion_atom_site_label_4
_geom_torsion
_geom_torsion_site_symmetry_1
_geom_torsion_site_symmetry_2
_geom_torsion_site_symmetry_3
_geom_torsion_site_symmetry_4
_geom_torsion_publ_flag
Ir1 O1 C1 O2 -174.7(3) . . . . ?
Ir1 O1 C1 C2 6.8(4) . . . . ?
C5 N1 C2 C3 0.5(5) . . . . ?
Ir1 N1 C2 C3 -175.5(3) . . . . ?
C5 N1 C2 C1 178.2(3) . . . . ?
Ir1 N1 C2 C1 2.1(4) . . . . ?
O2 C1 C2 N1 175.4(3) . . . . ?
O1 C1 C2 N1 -6.0(4) . . . . ?
O2 C1 C2 C3 -7.0(5) . . . . ?
O1 C1 C2 C3 171.6(3) . . . . ?
C4 N2 C3 C2 0.0(6) . . . . ?
N1 C2 C3 N2 -0.3(6) . . . . ?
C1 C2 C3 N2 -177.8(3) . . . . ?
C3 N2 C4 C5 0.0(6) . . . . ?
C2 N1 C5 C4 -0.5(5) . . . . ?
Ir1 N1 C5 C4 174.9(3) . . . . ?
N2 C4 C5 N1 0.2(6) . . . . ?
C11 C6 C7 C8 0.4(5) . . . . ?
Ir1 C6 C7 C8 -178.4(3) . . . . ?
C6 C7 C8 F1 -176.9(3) . . . . ?
C6 C7 C8 C9 2.3(6) . . . . ?
F1 C8 C9 C10 176.8(3) . . . . ?
C7 C8 C9 C10 -2.4(6) . . . . ?
C8 C9 C10 F2 -179.8(3) . . . . ?
C8 C9 C10 C11 -0.3(6) . . . . ?
F2 C10 C11 C6 -177.6(3) . . . . ?
C9 C10 C11 C6 2.8(6) . . . . ?
F2 C10 C11 C12 1.7(6) . . . . ?
C9 C10 C11 C12 -177.9(3) . . . . ?
C7 C6 C11 C10 -2.9(5) . . . . ?
Ir1 C6 C11 C10 176.1(3) . . . . ?
C7 C6 C11 C12 177.8(3) . . . . ?
Ir1 C6 C11 C12 -3.2(4) . . . . ?
C16 N3 C12 C13 -2.0(5) . . . . ?
Ir1 N3 C12 C13 177.1(3) . . . . ?
C16 N3 C12 C11 179.0(3) . . . . ?
Ir1 N3 C12 C11 -1.9(4) . . . . ?
C10 C11 C12 N3 -175.9(3) . . . . ?
C6 C11 C12 N3 3.4(4) . . . . ?
C10 C11 C12 C13 5.1(6) . . . . ?
C6 C11 C12 C13 -175.6(3) . . . . ?
N3 C12 C13 C14 0.1(5) . . . . ?
C11 C12 C13 C14 179.0(3) . . . . ?
C12 C13 C14 C15 1.6(6) . . . . ?
C13 C14 C15 C16 -1.3(6) . . . . ?
C12 N3 C16 C15 2.3(5) . . . . ?
Ir1 N3 C16 C15 -176.7(3) . . . . ?
C14 C15 C16 N3 -0.7(6) . . . . ?
C22 C17 C18 C19 -2.0(5) . . . . ?
Ir1 C17 C18 C19 176.8(3) . . . . ?
C17 C18 C19 F3 179.8(3) . . . . ?
C17 C18 C19 C20 -0.8(6) . . . . ?
F3 C19 C20 C21 -178.6(3) . . . . ?
C18 C19 C20 C21 2.0(6) . . . . ?
C19 C20 C21 F4 178.2(3) . . . . ?
C19 C20 C21 C22 -0.3(6) . . . . ?
F4 C21 C22 C17 179.0(3) . . . . ?
C20 C21 C22 C17 -2.5(5) . . . . ?
F4 C21 C22 C23 -1.6(6) . . . . ?
C20 C21 C22 C23 176.9(4) . . . . ?
C18 C17 C22 C21 3.6(5) . . . . ?
Ir1 C17 C22 C21 -175.4(3) . . . . ?
C18 C17 C22 C23 -175.8(3) . . . . ?
Ir1 C17 C22 C23 5.2(4) . . . . ?
C27 N4 C23 C24 -1.0(5) . . . . ?
Ir1 N4 C23 C24 173.0(3) . . . . ?
C27 N4 C23 C22 179.8(3) . . . . ?
Ir1 N4 C23 C22 -6.1(4) . . . . ?
C21 C22 C23 N4 -178.8(3) . . . . ?
C17 C22 C23 N4 0.6(4) . . . . ?
C21 C22 C23 C24 2.1(6) . . . . ?
C17 C22 C23 C24 -178.5(4) . . . . ?
N4 C23 C24 C25 1.7(7) . . . . ?
C22 C23 C24 C25 -179.3(4) . . . . ?
C23 C24 C25 C26 -1.4(8) . . . . ?
C24 C25 C26 C27 0.5(8) . . . . ?
C23 N4 C27 C26 0.1(5) . . . . ?
Ir1 N4 C27 C26 -173.6(3) . . . . ?
C25 C26 C27 N4 0.2(7) . . . . ?
Ir2 O3 C28 O4 178.4(3) . . . . ?
Ir2 O3 C28 C29 1.2(4) . . . . ?
C32 N5 C29 C30 -3.6(5) . . . . ?
Ir2 N5 C29 C30 -178.6(3) . . . . ?
C32 N5 C29 C28 172.8(3) . . . . ?
Ir2 N5 C29 C28 -2.2(4) . . . . ?
O4 C28 C29 N5 -176.8(3) . . . . ?
O3 C28 C29 N5 0.6(5) . . . . ?
O4 C28 C29 C30 -0.5(5) . . . . ?
O3 C28 C29 C30 176.9(3) . . . . ?
C31 N6 C30 C29 -1.6(6) . . . . ?
N5 C29 C30 N6 5.0(6) . . . . ?
C28 C29 C30 N6 -171.1(3) . . . . ?
C30 N6 C31 C32 -3.0(6) . . . . ?
C29 N5 C32 C31 -0.8(5) . . . . ?
Ir2 N5 C32 C31 173.4(3) . . . . ?
N6 C31 C32 N5 4.4(6) . . . . ?
C38 C33 C34 C35 1.1(5) . . . . ?
Ir2 C33 C34 C35 -179.7(3) . . . . ?
C33 C34 C35 F5 179.2(3) . . . . ?
C33 C34 C35 C36 -2.2(6) . . . . ?
F5 C35 C36 C37 -179.5(3) . . . . ?
C34 C35 C36 C37 1.9(6) . . . . ?
C35 C36 C37 F6 178.9(3) . . . . ?
C35 C36 C37 C38 -0.6(6) . . . . ?
C36 C37 C38 C33 -0.4(5) . . . . ?
F6 C37 C38 C33 -179.9(3) . . . . ?
C36 C37 C38 C39 179.0(3) . . . . ?
F6 C37 C38 C39 -0.5(5) . . . . ?
C34 C33 C38 C37 0.2(5) . . . . ?
Ir2 C33 C38 C37 -179.1(3) . . . . ?
C34 C33 C38 C39 -179.3(3) . . . . ?
Ir2 C33 C38 C39 1.4(4) . . . . ?
C43 N7 C39 C40 0.0(5) . . . . ?
Ir2 N7 C39 C40 177.7(3) . . . . ?
C43 N7 C39 C38 -178.7(3) . . . . ?
Ir2 N7 C39 C38 -1.1(4) . . . . ?
C37 C38 C39 N7 -179.6(3) . . . . ?
C33 C38 C39 N7 -0.2(4) . . . . ?
C37 C38 C39 C40 1.8(6) . . . . ?
C33 C38 C39 C40 -178.8(3) . . . . ?
N7 C39 C40 C41 0.1(5) . . . . ?
C38 C39 C40 C41 178.6(4) . . . . ?
C39 C40 C41 C42 -0.5(6) . . . . ?
C40 C41 C42 C43 0.7(6) . . . . ?
C39 N7 C43 C42 0.2(6) . . . . ?
Ir2 N7 C43 C42 -177.3(3) . . . . ?
C41 C42 C43 N7 -0.6(6) . . . . ?
C49 C44 C45 C46 0.9(5) . . . . ?
Ir2 C44 C45 C46 -178.2(3) . . . . ?
C44 C45 C46 C47 1.0(6) . . . . ?
C44 C45 C46 F7 -178.4(3) . . . . ?
F7 C46 C47 C48 178.3(4) . . . . ?
C45 C46 C47 C48 -1.2(6) . . . . ?
C46 C47 C48 F8 -179.4(3) . . . . ?
C46 C47 C48 C49 -0.7(6) . . . . ?
F8 C48 C49 C44 -178.7(3) . . . . ?
C47 C48 C49 C44 2.6(6) . . . . ?
F8 C48 C49 C50 2.3(6) . . . . ?
C47 C48 C49 C50 -176.4(4) . . . . ?
C45 C44 C49 C48 -2.6(5) . . . . ?
Ir2 C44 C49 C48 176.6(3) . . . . ?
C45 C44 C49 C50 176.5(3) . . . . ?
Ir2 C44 C49 C50 -4.2(4) . . . . ?
C54 N8 C50 C51 -1.2(5) . . . . ?
Ir2 N8 C50 C51 178.3(3) . . . . ?
C54 N8 C50 C49 -178.4(3) . . . . ?
Ir2 N8 C50 C49 1.1(4) . . . . ?
C48 C49 C50 N8 -178.9(3) . . . . ?
C44 C49 C50 N8 2.0(4) . . . . ?
C48 C49 C50 C51 4.1(6) . . . . ?
C44 C49 C50 C51 -174.9(4) . . . . ?
N8 C50 C51 C52 -0.7(6) . . . . ?
C49 C50 C51 C52 176.1(4) . . . . ?
C50 C51 C52 C53 1.5(6) . . . . ?
C51 C52 C53 C54 -0.6(6) . . . . ?
C50 N8 C54 C53 2.2(5) . . . . ?
Ir2 N8 C54 C53 -177.2(3) . . . . ?
C52 C53 C54 N8 -1.4(6) . . . . ?
